data_7232374
loop_
_publ_author_name
'Tiihonen, Antti'
'Lahtinen, Manu'

_publ_section_title
;
 In-depth structural analysis of lanthanoid coordination networks based on
 a flexible tripodal zwitterionic isonicotinate ligand
;
_journal_issue 14
_journal_name_full CrystEngComm
_journal_page_first 2286
_journal_paper_doi 10.1039/C8CE01015C
_journal_volume 21
_journal_year 2019
_chemical_formula_moiety 'C30 H31 N3 O8 Yb, 3(Br), O'
_chemical_formula_sum 'C30 H45 Br3 N3 O15 Yb'
_chemical_formula_weight 1100.46
_space_group_crystal_system triclinic
_space_group_IT_number 2
_space_group_name_Hall '-P 1'
_space_group_name_H-M_alt 'P -1'
_symmetry_space_group_name_Hall '-P 1'
_symmetry_space_group_name_H-M 'P -1'
_atom_sites_solution_hydrogens mixed
_atom_sites_solution_primary iterative
_audit_creation_date 2018-03-26
_audit_creation_method
;
Olex2 1.2
(compiled 2017.08.10 svn.r3458 for OlexSys, GUI svn.r5381)
;
_audit_update_record
;
2018-03-29 deposited with the CCDC.    2019-02-18 downloaded from the CCDC.
;
_cell_angle_alpha 107.284(4)
_cell_angle_beta 98.961(3)
_cell_angle_gamma 94.147(3)
_cell_formula_units_Z 2
_cell_length_a 9.2767(3)
_cell_length_b 13.0591(5)
_cell_length_c 18.3855(8)
_cell_measurement_reflns_used 7206
_cell_measurement_temperature 120.00(10)
_cell_measurement_theta_max 76.8190
_cell_measurement_theta_min 3.6620
_cell_volume 2084.11(15)
_computing_cell_refinement 'CrysAlisPro 1.171.38.43 (Rigaku OD, 2015)'
_computing_data_collection 'CrysAlisPro 1.171.38.43 (Rigaku OD, 2015)'
_computing_data_reduction 'CrysAlisPro 1.171.38.43 (Rigaku OD, 2015)'
_computing_molecular_graphics 'Olex2 (Dolomanov et al., 2009)'
_computing_publication_material 'Olex2 (Dolomanov et al., 2009)'
_computing_structure_refinement 'ShelXL (Sheldrick, 2015)'
_computing_structure_solution
;
Superflip (Palatinus & Chapuis, 2007;Palatinus & van der Lee, 2008;
Palatinus et al., 2012)
;
_diffrn_ambient_environment N~2~
_diffrn_ambient_temperature 120.00(10)
_diffrn_detector 'CCD plate'
_diffrn_detector_area_resol_mean 10.3953
_diffrn_detector_type Atlas
_diffrn_measured_fraction_theta_full 0.993
_diffrn_measured_fraction_theta_max 0.993
_diffrn_measurement_details
;
List of Runs (angles in degrees, time in seconds):

  # Type    Start    End  Width  t~exp~   \w     \q     \k     \f   Frames
#--------------------------------------------------------------------------
  1  \w    -70.00  31.00   1.00    2.50    --  -41.65  57.00  30.00  101
  2  \w    -69.00  31.00   1.00    2.50    --  -41.65  57.00 150.00  100
  3  \w    -74.00  34.00   1.00    2.50    --  -41.65  77.00-120.00  108
  4  \w     36.00 117.00   1.00    5.00    --  112.00 -77.00-150.00   81
  5  \w     74.00 115.00   1.00    5.00    --  112.00-111.00-180.00   41
  6  \w     52.00 140.00   1.00    5.00    --  112.00 -30.00-180.00   88
  7  \w     89.00 117.00   1.00    5.00    --  112.00  61.00   0.00   28
  8  \w    135.00 167.00   1.00    5.00    --  112.00  61.00   0.00   32
  9  \w    107.00 149.00   1.00    5.00    --  112.00  45.00  60.00   42
 10  \w     57.00 103.00   1.00    5.00    --  112.00 -94.00  60.00   46
 11  \w     40.00 140.00   1.00    5.00    --  112.00 -61.00  60.00  100
 12  \w     39.00 134.00   1.00    5.00    --  112.00 -45.00 -60.00   95
 13  \w     37.00 116.00   1.00    5.00    --  112.00-111.00   0.00   79
 14  \w     39.00 165.00   1.00    5.00    --  112.00 -15.00  30.00  126
;
_diffrn_measurement_device 'four-circle diffractometer'
_diffrn_measurement_device_type 'SuperNova, Dual, Cu at zero, Atlas'
_diffrn_measurement_method '\w scans'
_diffrn_orient_matrix_type 'CrysAlisPro convention (1999,Acta A55,543-557)'
_diffrn_orient_matrix_UB_11 -0.0347557000
_diffrn_orient_matrix_UB_12 0.0096919000
_diffrn_orient_matrix_UB_13 -0.0822290000
_diffrn_orient_matrix_UB_21 -0.1015036000
_diffrn_orient_matrix_UB_22 -0.1081867000
_diffrn_orient_matrix_UB_23 -0.0274230000
_diffrn_orient_matrix_UB_31 -0.1311778000
_diffrn_orient_matrix_UB_32 0.0609173000
_diffrn_orient_matrix_UB_33 0.0215314000
_diffrn_radiation_monochromator mirror
_diffrn_radiation_probe x-ray
_diffrn_radiation_type CuK\a
_diffrn_radiation_wavelength 1.54184
_diffrn_reflns_av_R_equivalents 0.0293
_diffrn_reflns_av_unetI/netI 0.0418
_diffrn_reflns_Laue_measured_fraction_full 0.993
_diffrn_reflns_Laue_measured_fraction_max 0.993
_diffrn_reflns_limit_h_max 9
_diffrn_reflns_limit_h_min -11
_diffrn_reflns_limit_k_max 15
_diffrn_reflns_limit_k_min -14
_diffrn_reflns_limit_l_max 22
_diffrn_reflns_limit_l_min -19
_diffrn_reflns_number 12920
_diffrn_reflns_point_group_measured_fraction_full 0.993
_diffrn_reflns_point_group_measured_fraction_max 0.993
_diffrn_reflns_theta_full 67.684
_diffrn_reflns_theta_max 67.994
_diffrn_reflns_theta_min 3.573
_diffrn_source 'micro-focus sealed X-ray tube'
_diffrn_source_type 'SuperNova (Cu) X-ray Source'
_exptl_absorpt_coefficient_mu 8.081
_exptl_absorpt_correction_T_max 0.918
_exptl_absorpt_correction_T_min 0.800
_exptl_absorpt_correction_type gaussian
_exptl_absorpt_process_details
;
CrysAlisPro 1.171.38.43 (Rigaku Oxford Diffraction, 2015)
Numerical absorption correction based on gaussian integration over
            a multifaceted crystal model
Empirical absorption correction using spherical harmonics,
 implemented in SCALE3 ABSPACK scaling algorithm.
;
_exptl_crystal_colour 'clear colourless'
_exptl_crystal_colour_lustre clear
_exptl_crystal_colour_primary colourless
_exptl_crystal_density_diffrn 1.754
_exptl_crystal_description block
_exptl_crystal_F_000 1082
_exptl_crystal_size_max 0.089
_exptl_crystal_size_mid 0.077
_exptl_crystal_size_min 0.023
_refine_diff_density_max 1.441
_refine_diff_density_min -1.151
_refine_diff_density_rms 0.114
_refine_ls_extinction_method none
_refine_ls_goodness_of_fit_ref 1.034
_refine_ls_hydrogen_treatment constr
_refine_ls_matrix_type full
_refine_ls_number_parameters 439
_refine_ls_number_reflns 7538
_refine_ls_number_restraints 0
_refine_ls_restrained_S_all 1.034
_refine_ls_R_factor_all 0.0372
_refine_ls_R_factor_gt 0.0327
_refine_ls_shift/su_max 0.001
_refine_ls_shift/su_mean 0.000
_refine_ls_structure_factor_coef Fsqd
_refine_ls_weighting_details 'w=1/[\s^2^(Fo^2^)+(0.0520P)^2^+0.1267P] where P=(Fo^2^+2Fc^2^)/3'
_refine_ls_weighting_scheme calc
_refine_ls_wR_factor_gt 0.0847
_refine_ls_wR_factor_ref 0.0879
_reflns_Friedel_coverage 0.000
_reflns_number_gt 6738
_reflns_number_total 7538
_reflns_threshold_expression 'I > 2\s(I)'
_cod_data_source_file c8ce01015c2.cif
_cod_data_source_block jj003_br_yb_otf_h2o_acet_red3
_cod_depositor_comments 'Adding full bibliography for 7232365--7232385.cif.'
_cod_original_cell_volume 2084.10(14)
_cod_database_code 7232374
_shelx_shelxl_version_number 2018/1
_chemical_oxdiff_formula 'C21 H25 O12 N3 F12 S3 Br1 Yb1'
_chemical_oxdiff_usercomment 'clear colorless block'
_shelx_space_group_comment
;
The symmetry employed for this shelxl refinement is uniquely defined
by the following loop, which should always be used as a source of
symmetry information in preference to the above space-group names.
They are only intended as comments.
;
_reflns_odcompleteness_completeness 99.35
_reflns_odcompleteness_iscentric 1
_reflns_odcompleteness_theta 66.97
_olex2_refinement_description
;
1. Fixed Uiso
 At 1.2 times of:
  All C(H) groups, All C(H,H) groups
 At 1.5 times of:
  All C(H,H,H) groups, All O(H,H) groups
2. Others
 Sof(Br3B)=Sof(O3WB)=1-FVAR(1)
 Sof(Br3A)=Sof(O3WA)=FVAR(1)
3.a Rotating group:
 O2W(H2WA,H2WB), O1W(H1WA,H1WB)
3.b Secondary CH2 refined with riding coordinates:
 C10(H10A,H10B), C20(H20A,H20B), C30(H30A,H30B)
3.c Aromatic/amide H refined with riding coordinates:
 C35(H35), C15(H15), C32(H32), C25(H25), C33(H33), C22(H22), C13(H13),
 C23(H23), C12(H12), C16(H16), C26(H26), C36(H36)
3.d Idealised Me refined as rotating group:
 C8(H8A,H8B,H8C), C9(H9A,H9B,H9C), C7(H7A,H7B,H7C)
;
_olex2_submission_special_instructions 'No special instructions were received'
_oxdiff_exptl_absorpt_empirical_details
;
Empirical correction (ABSPACK) includes:
- Absorption correction using spherical harmonics
- Frame scaling
;
_oxdiff_exptl_absorpt_empirical_full_max 1.450
_oxdiff_exptl_absorpt_empirical_full_min 0.694

loop_
_space_group_symop_operation_xyz
'x, y, z'
'-x, -y, -z'

loop_
_atom_site_label
_atom_site_type_symbol
_atom_site_fract_x
_atom_site_fract_y
_atom_site_fract_z
_atom_site_U_iso_or_equiv
_atom_site_adp_type
_atom_site_occupancy
_atom_site_site_symmetry_order
_atom_site_calc_flag
_atom_site_refinement_flags_posn
_atom_site_refinement_flags_occupancy
_atom_site_disorder_assembly
_atom_site_disorder_group
Yb2 Yb 0.23670(2) -0.48296(2) 0.49894(2) 0.01480(7) Uani 1 1 d . . . .
Br2 Br 0.06668(4) -0.28326(4) 0.88927(3) 0.02974(11) Uani 1 1 d . . . .
Br1 Br 0.54048(5) -0.04878(4) 0.80906(3) 0.03335(11) Uani 1 1 d . . . .
Br3A Br 0.56907(7) 0.36142(6) 0.80209(5) 0.0443(2) Uani 0.7243(18) 1 d . P A 1
O19 O 0.1923(3) -0.3296(2) 0.59140(14) 0.0194(5) Uani 1 1 d . . . .
N31 N 0.0673(3) 0.3997(2) 0.83954(17) 0.0167(6) Uani 1 1 d . . . .
N11 N 0.0067(3) -0.0757(3) 0.80399(17) 0.0181(6) Uani 1 1 d . . . .
C34 C 0.0550(4) 0.4168(3) 0.69403(19) 0.0169(7) Uani 1 1 d . . . .
C27 C 0.4360(4) 0.4384(3) 1.36632(19) 0.0163(7) Uani 1 1 d . . . .
N21 N 0.4506(3) 0.2811(2) 1.12882(16) 0.0150(6) Uani 1 1 d . . . .
C1 C 0.0886(4) 0.0979(3) 0.91396(19) 0.0168(7) Uani 1 1 d . . . .
C17 C 0.0631(4) -0.3229(3) 0.60404(19) 0.0181(7) Uani 1 1 d . . . .
C35 C -0.0653(4) 0.4343(3) 0.7302(2) 0.0206(7) Uani 1 1 d . . . .
H35 H -0.153413 0.450791 0.704633 0.025 Uiso 1 1 calc R . . .
C4 C 0.2702(4) 0.2969(3) 0.9747(2) 0.0190(7) Uani 1 1 d . . . .
C3 C 0.3144(4) 0.2057(3) 0.99224(19) 0.0172(7) Uani 1 1 d . . . .
C15 C 0.1640(4) -0.1649(3) 0.7235(2) 0.0203(7) Uani 1 1 d . . . .
H15 H 0.260473 -0.173211 0.713240 0.024 Uiso 1 1 calc R . . .
C24 C 0.4431(4) 0.3872(3) 1.28159(19) 0.0159(7) Uani 1 1 d . . . .
C32 C 0.1858(4) 0.3835(3) 0.8057(2) 0.0212(7) Uani 1 1 d . . . .
H32 H 0.271549 0.365002 0.832057 0.025 Uiso 1 1 calc R . . .
C6 C 0.0415(4) 0.1892(3) 0.89592(19) 0.0175(7) Uani 1 1 d . . . .
C10 C -0.0134(4) -0.0077(3) 0.8824(2) 0.0185(7) Uani 1 1 d . . . .
H10A H 0.003846 -0.049573 0.919147 0.022 Uiso 1 1 calc R . . .
H10B H -0.116451 0.008350 0.879091 0.022 Uiso 1 1 calc R . . .
C25 C 0.3138(4) 0.3512(3) 1.2273(2) 0.0180(7) Uani 1 1 d . . . .
H25 H 0.221649 0.363835 1.242374 0.022 Uiso 1 1 calc R . . .
C33 C 0.1833(4) 0.3935(3) 0.7330(2) 0.0203(7) Uani 1 1 d . . . .
H33 H 0.268055 0.384561 0.709753 0.024 Uiso 1 1 calc R . . .
C22 C 0.5773(4) 0.3175(3) 1.1800(2) 0.0181(7) Uani 1 1 d . . . .
H22 H 0.668233 0.307328 1.162910 0.022 Uiso 1 1 calc R . . .
C37 C 0.0431(4) 0.4282(3) 0.6136(2) 0.0170(7) Uani 1 1 d . . . .
C8 C 0.3696(4) 0.4028(3) 1.0061(2) 0.0249(8) Uani 1 1 d . . . .
H8A H 0.346623 0.444675 1.055853 0.037 Uiso 1 1 calc GR . . .
H8B H 0.354477 0.443716 0.969318 0.037 Uiso 1 1 calc GR . . .
H8C H 0.472338 0.388765 1.013743 0.037 Uiso 1 1 calc GR . . .
C14 C 0.0428(4) -0.2302(3) 0.6720(2) 0.0178(7) Uani 1 1 d . . . .
C5 C 0.1309(4) 0.2883(3) 0.92803(19) 0.0169(7) Uani 1 1 d . . . .
C13 C -0.0978(4) -0.2118(3) 0.6863(2) 0.0221(8) Uani 1 1 d . . . .
H13 H -0.182143 -0.252212 0.650097 0.027 Uiso 1 1 calc R . . .
C23 C 0.5769(4) 0.3698(3) 1.2575(2) 0.0186(7) Uani 1 1 d . . . .
H23 H 0.666812 0.393519 1.293737 0.022 Uiso 1 1 calc R . . .
C12 C -0.1131(4) -0.1344(3) 0.7534(2) 0.0220(8) Uani 1 1 d . . . .
H12 H -0.208525 -0.122324 0.764070 0.026 Uiso 1 1 calc R . . .
C2 C 0.2241(4) 0.1051(3) 0.96232(19) 0.0174(7) Uani 1 1 d . . . .
C16 C 0.1428(4) -0.0884(3) 0.7890(2) 0.0212(7) Uani 1 1 d . . . .
H16 H 0.225306 -0.043818 0.824372 0.025 Uiso 1 1 calc R . . .
C26 C 0.3200(4) 0.2968(3) 1.1511(2) 0.0174(7) Uani 1 1 d . . . .
H26 H 0.231426 0.270240 1.114112 0.021 Uiso 1 1 calc R . . .
C36 C -0.0544(4) 0.4272(3) 0.8050(2) 0.0203(7) Uani 1 1 d . . . .
H36 H -0.134317 0.442065 0.831581 0.024 Uiso 1 1 calc R . . .
C9 C -0.1041(4) 0.1778(3) 0.8427(2) 0.0252(8) Uani 1 1 d . . . .
H9A H -0.098274 0.132922 0.790240 0.038 Uiso 1 1 calc GR . . .
H9B H -0.127092 0.249458 0.841515 0.038 Uiso 1 1 calc GR . . .
H9C H -0.181553 0.143673 0.861624 0.038 Uiso 1 1 calc GR . . .
C20 C 0.4572(4) 0.2170(3) 1.0469(2) 0.0199(7) Uani 1 1 d . . . .
H20A H 0.536221 0.253137 1.029270 0.024 Uiso 1 1 calc R . . .
H20B H 0.482452 0.144240 1.045669 0.024 Uiso 1 1 calc R . . .
C30 C 0.0722(4) 0.3910(3) 0.9195(2) 0.0202(7) Uani 1 1 d . . . .
H30A H -0.028130 0.392156 0.931575 0.024 Uiso 1 1 calc R . . .
H30B H 0.135522 0.454510 0.957644 0.024 Uiso 1 1 calc R . . .
C7 C 0.2784(4) 0.0083(3) 0.9812(2) 0.0246(8) Uani 1 1 d . . . .
H7A H 0.303624 0.024817 1.037579 0.037 Uiso 1 1 calc GR . . .
H7B H 0.365862 -0.009220 0.958467 0.037 Uiso 1 1 calc GR . . .
H7C H 0.201201 -0.053532 0.959805 0.037 Uiso 1 1 calc GR . . .
O29 O 0.3151(3) 0.4669(2) 1.38082(13) 0.0192(5) Uani 1 1 d . . . .
O38 O 0.1618(3) 0.4591(2) 0.59704(14) 0.0198(5) Uani 1 1 d . . . .
O28 O 0.5503(3) 0.4489(2) 1.41464(14) 0.0209(5) Uani 1 1 d . . . .
O39 O -0.0831(3) 0.4063(2) 0.57373(14) 0.0196(5) Uani 1 1 d . . . .
O18 O -0.0474(3) -0.3878(2) 0.56738(14) 0.0201(5) Uani 1 1 d . . . .
O2W O 0.3210(3) -0.6515(2) 0.48551(16) 0.0226(5) Uani 1 1 d . . . .
H2WA H 0.273126 -0.689666 0.509822 0.034 Uiso 1 1 d GR . . .
H2WB H 0.416936 -0.644576 0.505623 0.034 Uiso 1 1 d GR . . .
O1W O 0.3824(3) -0.3272(2) 0.48974(15) 0.0211(5) Uani 1 1 d . . . .
H1WA H 0.391597 -0.266968 0.533392 0.032 Uiso 1 1 d GR . . .
H1WB H 0.343146 -0.304418 0.448192 0.032 Uiso 1 1 d GR . . .
Br3B Br 0.5629(2) 0.2952(2) 0.68838(14) 0.0547(7) Uani 0.2757(18) 1 d . P A 2
O3WA O 0.6545(8) 0.2450(6) 0.6308(3) 0.077(2) Uani 0.7243(18) 1 d . P A 1
O3WB O 0.5168(16) 0.2368(12) 0.8527(9) 0.051(3) Uani 0.2757(18) 1 d . P A 2

loop_
_atom_site_aniso_label
_atom_site_aniso_U_11
_atom_site_aniso_U_22
_atom_site_aniso_U_33
_atom_site_aniso_U_23
_atom_site_aniso_U_13
_atom_site_aniso_U_12
Yb2 0.00934(10) 0.02393(11) 0.00808(10) 0.00174(7) 0.00022(6) -0.00043(7)
Br2 0.01694(19) 0.0340(2) 0.0362(2) 0.00861(18) 0.00498(17) -0.00005(16)
Br1 0.0169(2) 0.0474(3) 0.0390(2) 0.0222(2) -0.00026(17) -0.00094(17)
Br3A 0.0217(3) 0.0443(4) 0.0627(5) 0.0151(3) 0.0003(3) 0.0007(3)
O19 0.0128(12) 0.0272(13) 0.0143(11) 0.0004(10) 0.0039(9) 0.0004(10)
N31 0.0174(15) 0.0192(14) 0.0128(14) 0.0042(11) 0.0038(11) -0.0018(11)
N11 0.0173(15) 0.0204(15) 0.0121(13) -0.0006(12) 0.0031(11) -0.0023(12)
C34 0.0161(17) 0.0207(17) 0.0114(15) 0.0043(13) -0.0010(13) -0.0021(13)
C27 0.0146(17) 0.0230(18) 0.0099(15) 0.0034(13) 0.0023(13) 0.0002(13)
N21 0.0136(14) 0.0206(15) 0.0089(13) 0.0028(11) 0.0006(11) 0.0002(11)
C1 0.0161(17) 0.0192(17) 0.0114(15) -0.0003(13) 0.0038(13) -0.0017(13)
C17 0.0168(18) 0.0244(19) 0.0109(15) 0.0029(14) 0.0000(13) 0.0048(14)
C35 0.0174(18) 0.0255(19) 0.0189(17) 0.0075(15) 0.0029(14) 0.0026(14)
C4 0.0158(17) 0.0265(19) 0.0125(15) 0.0032(14) 0.0043(13) -0.0016(14)
C3 0.0151(17) 0.0254(19) 0.0092(15) 0.0023(13) 0.0035(13) 0.0005(14)
C15 0.0121(16) 0.0275(19) 0.0169(17) 0.0008(15) 0.0026(14) 0.0014(14)
C24 0.0143(16) 0.0232(17) 0.0098(15) 0.0048(13) 0.0023(13) 0.0009(13)
C32 0.0142(17) 0.030(2) 0.0195(18) 0.0096(15) -0.0007(14) 0.0013(14)
C6 0.0137(17) 0.0265(19) 0.0095(15) 0.0015(13) 0.0036(13) 0.0001(14)
C10 0.0144(16) 0.0226(18) 0.0161(17) 0.0016(14) 0.0050(13) 0.0013(14)
C25 0.0108(16) 0.0273(19) 0.0136(16) 0.0033(14) 0.0024(13) 0.0004(13)
C33 0.0128(17) 0.034(2) 0.0164(17) 0.0096(15) 0.0053(14) 0.0033(14)
C22 0.0099(16) 0.0276(19) 0.0141(16) 0.0041(14) 0.0004(13) -0.0003(13)
C37 0.0134(17) 0.0223(18) 0.0147(16) 0.0047(14) 0.0030(13) 0.0027(13)
C8 0.0190(18) 0.028(2) 0.0231(18) 0.0071(16) -0.0044(15) -0.0041(15)
C14 0.0165(17) 0.0217(18) 0.0136(16) 0.0036(14) 0.0030(13) 0.0002(14)
C5 0.0162(17) 0.0244(18) 0.0099(15) 0.0054(13) 0.0027(13) 0.0006(14)
C13 0.0157(18) 0.0259(19) 0.0173(17) -0.0006(15) -0.0013(14) -0.0048(14)
C23 0.0130(17) 0.0264(19) 0.0126(16) 0.0024(14) -0.0003(13) -0.0005(14)
C12 0.0118(17) 0.031(2) 0.0202(18) 0.0041(16) 0.0020(14) -0.0007(14)
C2 0.0159(17) 0.0259(19) 0.0097(15) 0.0028(13) 0.0051(13) 0.0034(14)
C16 0.0134(17) 0.0252(19) 0.0198(17) 0.0021(15) 0.0002(14) -0.0029(14)
C26 0.0103(16) 0.0258(18) 0.0125(16) 0.0036(14) -0.0018(13) -0.0014(13)
C36 0.0155(17) 0.0265(19) 0.0180(17) 0.0054(15) 0.0039(14) 0.0014(14)
C9 0.0208(19) 0.0232(19) 0.0243(19) 0.0021(15) -0.0057(16) 0.0000(15)
C20 0.0151(17) 0.0272(19) 0.0135(16) 0.0019(14) 0.0019(14) -0.0001(14)
C30 0.0214(18) 0.0276(19) 0.0117(16) 0.0064(14) 0.0035(14) 0.0019(15)
C7 0.0212(19) 0.026(2) 0.0234(18) 0.0069(16) -0.0015(15) 0.0001(15)
O29 0.0150(12) 0.0313(14) 0.0082(11) 0.0013(10) 0.0027(9) 0.0033(10)
O38 0.0151(12) 0.0326(14) 0.0119(11) 0.0074(10) 0.0031(9) 0.0002(10)
O28 0.0122(12) 0.0349(15) 0.0106(11) 0.0032(10) -0.0031(10) -0.0016(10)
O39 0.0137(12) 0.0298(14) 0.0156(12) 0.0095(10) -0.0005(10) 0.0010(10)
O18 0.0108(12) 0.0263(13) 0.0155(12) -0.0016(10) -0.0019(10) -0.0035(10)
O2W 0.0131(12) 0.0275(14) 0.0262(13) 0.0082(11) 0.0021(10) -0.0005(10)
O1W 0.0150(12) 0.0265(14) 0.0188(12) 0.0041(11) 0.0017(10) -0.0012(10)
Br3B 0.0417(12) 0.0749(16) 0.0566(13) 0.0354(12) 0.0065(9) 0.0084(10)
O3WA 0.092(5) 0.087(5) 0.040(3) 0.031(3) -0.020(3) -0.053(4)
O3WB 0.045(8) 0.051(8) 0.060(9) 0.013(7) 0.025(7) 0.004(6)

loop_
_atom_type_symbol
_atom_type_description
_atom_type_scat_dispersion_real
_atom_type_scat_dispersion_imag
_atom_type_scat_source
C C 0.0181 0.0091 'International Tables Vol C Tables 4.2.6.8 and 6.1.1.4'
H H 0.0000 0.0000 'International Tables Vol C Tables 4.2.6.8 and 6.1.1.4'
Br Br -0.6763 1.2805 'International Tables Vol C Tables 4.2.6.8 and 6.1.1.4'
N N 0.0311 0.0180 'International Tables Vol C Tables 4.2.6.8 and 6.1.1.4'
O O 0.0492 0.0322 'International Tables Vol C Tables 4.2.6.8 and 6.1.1.4'
Yb Yb -7.2108 4.4329 'International Tables Vol C Tables 4.2.6.8 and 6.1.1.4'

loop_
_exptl_crystal_face_index_h
_exptl_crystal_face_index_k
_exptl_crystal_face_index_l
_exptl_crystal_face_perp_dist
-1 -5 -6 0.0247
5 -4 -3 0.0328
0 -7 9 0.0084
-6 3 2 0.0399
-4 5 5 0.0351
5 0 3 0.0285
0 7 -9 0.0151

loop_
_geom_angle_atom_site_label_1
_geom_angle_atom_site_label_2
_geom_angle_atom_site_label_3
_geom_angle
_geom_angle_site_symmetry_1
_geom_angle_site_symmetry_3
O19 Yb2 C17 20.80(9) . .
O19 Yb2 O29 140.15(9) . 1_544
O19 Yb2 O38 73.65(9) . 1_545
O19 Yb2 O2W 142.06(9) . .
O19 Yb2 O1W 71.34(9) . .
O29 Yb2 C17 145.31(9) 1_544 .
O29 Yb2 O38 146.19(10) 1_544 1_545
O29 Yb2 O2W 73.77(10) 1_544 .
O29 Yb2 O1W 72.07(9) 1_544 .
O38 Yb2 C17 65.54(9) 1_545 .
O38 Yb2 O2W 74.21(9) 1_545 .
O38 Yb2 O1W 137.03(9) 1_545 .
O28 Yb2 O19 79.95(9) 2_657 .
O28 Yb2 C17 97.05(9) 2_657 .
O28 Yb2 O29 102.68(9) 2_657 1_544
O28 Yb2 O38 78.79(9) 2_657 1_545
O28 Yb2 O39 142.99(10) 2_657 2_556
O28 Yb2 O2W 74.49(10) 2_657 .
O28 Yb2 O1W 71.32(9) 2_657 .
O39 Yb2 O19 77.62(9) 2_556 .
O39 Yb2 C17 69.63(9) 2_556 .
O39 Yb2 O29 77.53(9) 2_556 1_544
O39 Yb2 O38 121.53(9) 2_556 1_545
O39 Yb2 O2W 137.65(9) 2_556 .
O39 Yb2 O1W 73.77(9) 2_556 .
O18 Yb2 O19 119.26(9) 2_546 .
O18 Yb2 C17 98.47(9) 2_546 .
O18 Yb2 O29 82.33(9) 2_546 1_544
O18 Yb2 O38 77.84(9) 2_546 1_545
O18 Yb2 O28 143.34(10) 2_546 2_657
O18 Yb2 O39 73.67(10) 2_546 2_556
O18 Yb2 O2W 72.20(9) 2_546 .
O18 Yb2 O1W 142.05(9) 2_546 .
O2W Yb2 C17 139.75(9) . .
O2W Yb2 O1W 123.85(9) . .
O1W Yb2 C17 87.97(9) . .
C17 O19 Yb2 118.4(2) . .
C32 N31 C30 119.9(3) . .
C36 N31 C32 121.7(3) . .
C36 N31 C30 118.3(3) . .
C12 N11 C10 118.2(3) . .
C16 N11 C10 120.1(3) . .
C16 N11 C12 121.1(3) . .
C35 C34 C33 119.6(3) . .
C35 C34 C37 118.1(3) . .
C33 C34 C37 122.3(3) . .
O29 C27 C24 116.5(3) . .
O28 C27 C24 117.3(3) . .
O28 C27 O29 126.2(3) . .
C22 N21 C26 120.9(3) . .
C22 N21 C20 118.4(3) . .
C26 N21 C20 120.6(3) . .
C6 C1 C10 118.4(3) . .
C2 C1 C6 121.1(3) . .
C2 C1 C10 120.4(3) . .
O19 C17 Yb2 40.84(17) . .
O19 C17 C14 116.7(3) . .
C14 C17 Yb2 156.6(2) . .
O18 C17 Yb2 85.3(2) . .
O18 C17 O19 126.0(3) . .
O18 C17 C14 117.3(3) . .
C34 C35 H35 120.7 . .
C34 C35 C36 118.7(3) . .
C36 C35 H35 120.7 . .
C3 C4 C8 120.0(3) . .
C3 C4 C5 118.9(3) . .
C5 C4 C8 121.0(3) . .
C4 C3 C2 121.0(3) . .
C4 C3 C20 118.8(3) . .
C2 C3 C20 120.0(3) . .
C14 C15 H15 120.3 . .
C16 C15 H15 120.3 . .
C16 C15 C14 119.3(3) . .
C25 C24 C27 119.6(3) . .
C25 C24 C23 119.0(3) . .
C23 C24 C27 121.3(3) . .
N31 C32 H32 119.9 . .
N31 C32 C33 120.3(3) . .
C33 C32 H32 119.9 . .
C1 C6 C9 119.5(3) . .
C5 C6 C1 119.0(3) . .
C5 C6 C9 121.5(3) . .
N11 C10 C1 113.4(3) . .
N11 C10 H10A 108.9 . .
N11 C10 H10B 108.9 . .
C1 C10 H10A 108.9 . .
C1 C10 H10B 108.9 . .
H10A C10 H10B 107.7 . .
C24 C25 H25 120.2 . .
C26 C25 C24 119.5(3) . .
C26 C25 H25 120.2 . .
C34 C33 H33 120.4 . .
C32 C33 C34 119.2(3) . .
C32 C33 H33 120.4 . .
N21 C22 H22 119.6 . .
N21 C22 C23 120.8(3) . .
C23 C22 H22 119.6 . .
O38 C37 C34 115.4(3) . .
O39 C37 C34 115.2(3) . .
O39 C37 O38 129.4(3) . .
C4 C8 H8A 109.5 . .
C4 C8 H8B 109.5 . .
C4 C8 H8C 109.5 . .
H8A C8 H8B 109.5 . .
H8A C8 H8C 109.5 . .
H8B C8 H8C 109.5 . .
C15 C14 C17 120.6(3) . .
C15 C14 C13 119.0(3) . .
C13 C14 C17 120.3(3) . .
C4 C5 C30 118.9(3) . .
C6 C5 C4 121.1(3) . .
C6 C5 C30 119.8(3) . .
C14 C13 H13 120.4 . .
C12 C13 C14 119.3(3) . .
C12 C13 H13 120.4 . .
C24 C23 H23 120.4 . .
C22 C23 C24 119.2(3) . .
C22 C23 H23 120.4 . .
N11 C12 C13 120.3(3) . .
N11 C12 H12 119.9 . .
C13 C12 H12 119.9 . .
C1 C2 C3 118.8(3) . .
C1 C2 C7 122.1(3) . .
C3 C2 C7 119.1(3) . .
N11 C16 C15 120.8(3) . .
N11 C16 H16 119.6 . .
C15 C16 H16 119.6 . .
N21 C26 C25 120.6(3) . .
N21 C26 H26 119.7 . .
C25 C26 H26 119.7 . .
N31 C36 C35 120.4(3) . .
N31 C36 H36 119.8 . .
C35 C36 H36 119.8 . .
C6 C9 H9A 109.5 . .
C6 C9 H9B 109.5 . .
C6 C9 H9C 109.5 . .
H9A C9 H9B 109.5 . .
H9A C9 H9C 109.5 . .
H9B C9 H9C 109.5 . .
N21 C20 H20A 109.1 . .
N21 C20 H20B 109.1 . .
C3 C20 N21 112.4(3) . .
C3 C20 H20A 109.1 . .
C3 C20 H20B 109.1 . .
H20A C20 H20B 107.9 . .
N31 C30 C5 112.6(3) . .
N31 C30 H30A 109.1 . .
N31 C30 H30B 109.1 . .
C5 C30 H30A 109.1 . .
C5 C30 H30B 109.1 . .
H30A C30 H30B 107.8 . .
C2 C7 H7A 109.5 . .
C2 C7 H7B 109.5 . .
C2 C7 H7C 109.5 . .
H7A C7 H7B 109.5 . .
H7A C7 H7C 109.5 . .
H7B C7 H7C 109.5 . .
C27 O29 Yb2 129.1(2) . 1_566
C37 O38 Yb2 137.6(2) . 1_565
C27 O28 Yb2 174.7(3) . 2_657
C37 O39 Yb2 138.0(2) . 2_556
C17 O18 Yb2 175.2(3) . 2_546
Yb2 O2W H2WA 111.8 . .
Yb2 O2W H2WB 111.8 . .
H2WA O2W H2WB 106.9 . .
Yb2 O1W H1WA 112.9 . .
Yb2 O1W H1WB 113.3 . .
H1WA O1W H1WB 105.2 . .

loop_
_geom_bond_atom_site_label_1
_geom_bond_atom_site_label_2
_geom_bond_distance
_geom_bond_site_symmetry_2
Yb2 O19 2.321(3) .
Yb2 C17 3.123(4) .
Yb2 O29 2.321(2) 1_544
Yb2 O38 2.331(2) 1_545
Yb2 O28 2.258(2) 2_657
Yb2 O39 2.286(2) 2_556
Yb2 O18 2.258(2) 2_546
Yb2 O2W 2.346(3) .
Yb2 O1W 2.423(3) .
O19 C17 1.260(5) .
N31 C32 1.344(5) .
N31 C36 1.334(5) .
N31 C30 1.503(4) .
N11 C10 1.499(4) .
N11 C12 1.349(5) .
N11 C16 1.345(5) .
C34 C35 1.385(5) .
C34 C33 1.393(5) .
C34 C37 1.518(5) .
C27 C24 1.516(4) .
C27 O29 1.250(4) .
C27 O28 1.244(4) .
N21 C22 1.342(5) .
N21 C26 1.349(5) .
N21 C20 1.503(4) .
C1 C6 1.409(5) .
C1 C10 1.517(5) .
C1 C2 1.401(5) .
C17 C14 1.507(5) .
C17 O18 1.243(5) .
C35 H35 0.9500 .
C35 C36 1.394(5) .
C4 C3 1.397(5) .
C4 C8 1.507(5) .
C4 C5 1.412(5) .
C3 C2 1.414(5) .
C3 C20 1.502(5) .
C15 H15 0.9500 .
C15 C14 1.392(5) .
C15 C16 1.369(5) .
C24 C25 1.387(5) .
C24 C23 1.393(5) .
C32 H32 0.9500 .
C32 C33 1.379(5) .
C6 C5 1.396(5) .
C6 C9 1.510(5) .
C10 H10A 0.9900 .
C10 H10B 0.9900 .
C25 H25 0.9500 .
C25 C26 1.382(5) .
C33 H33 0.9500 .
C22 H22 0.9500 .
C22 C23 1.385(5) .
C37 O38 1.257(5) .
C37 O39 1.245(4) .
C8 H8A 0.9800 .
C8 H8B 0.9800 .
C8 H8C 0.9800 .
C14 C13 1.393(5) .
C5 C30 1.524(5) .
C13 H13 0.9500 .
C13 C12 1.378(5) .
C23 H23 0.9500 .
C12 H12 0.9500 .
C2 C7 1.506(5) .
C16 H16 0.9500 .
C26 H26 0.9500 .
C36 H36 0.9500 .
C9 H9A 0.9800 .
C9 H9B 0.9800 .
C9 H9C 0.9800 .
C20 H20A 0.9900 .
C20 H20B 0.9900 .
C30 H30A 0.9900 .
C30 H30B 0.9900 .
C7 H7A 0.9800 .
C7 H7B 0.9800 .
C7 H7C 0.9800 .
O2W H2WA 0.8984 .
O2W H2WB 0.8962 .
O1W H1WA 0.9297 .
O1W H1WB 0.9324 .

loop_
_geom_hbond_atom_site_label_D
_geom_hbond_atom_site_label_H
_geom_hbond_atom_site_label_A
_geom_hbond_distance_DH
_geom_hbond_distance_HA
_geom_hbond_distance_DA
_geom_hbond_angle_DHA
_geom_hbond_site_symmetry_A
_geom_hbond_publ_flag
O2W H2WB O1W 0.90 1.92 2.766(4) 157.3 2_646 yes
O1W H1WB O3WA 0.93 1.84 2.723(6) 156.8 2_656 yes

loop_
_geom_torsion_atom_site_label_1
_geom_torsion_atom_site_label_2
_geom_torsion_atom_site_label_3
_geom_torsion_atom_site_label_4
_geom_torsion
_geom_torsion_site_symmetry_4
Yb2 O19 C17 C14 171.5(2) .
Yb2 O19 C17 O18 -5.7(5) .
Yb2 C17 C14 C15 5.9(8) .
Yb2 C17 C14 C13 -171.2(5) .
O19 C17 C14 C15 -8.2(5) .
O19 C17 C14 C13 174.8(3) .
N31 C32 C33 C34 -2.2(6) .
C34 C35 C36 N31 -2.8(6) .
C34 C37 O38 Yb2 -170.1(2) 1_565
C34 C37 O39 Yb2 130.2(3) 2_556
C27 C24 C25 C26 -174.9(3) .
C27 C24 C23 C22 176.6(3) .
N21 C22 C23 C24 -1.9(6) .
C1 C6 C5 C4 3.3(5) .
C1 C6 C5 C30 -170.6(3) .
C17 C14 C13 C12 172.8(3) .
C35 C34 C33 C32 2.9(6) .
C35 C34 C37 O38 149.8(3) .
C35 C34 C37 O39 -29.7(5) .
C4 C3 C2 C1 0.4(5) .
C4 C3 C2 C7 178.4(3) .
C4 C3 C20 N21 69.6(4) .
C4 C5 C30 N31 110.5(4) .
C3 C4 C5 C6 -3.7(5) .
C3 C4 C5 C30 170.3(3) .
C15 C14 C13 C12 -4.3(6) .
C24 C27 O29 Yb2 167.0(2) 1_566
C24 C25 C26 N21 -1.8(6) .
C32 N31 C36 C35 3.5(6) .
C32 N31 C30 C5 -48.7(5) .
C6 C1 C10 N11 89.1(4) .
C6 C1 C2 C3 -0.8(5) .
C6 C1 C2 C7 -178.7(3) .
C6 C5 C30 N31 -75.4(4) .
C10 N11 C12 C13 -168.8(3) .
C10 N11 C16 C15 168.1(3) .
C10 C1 C6 C5 176.6(3) .
C10 C1 C6 C9 -3.3(5) .
C10 C1 C2 C3 -178.4(3) .
C10 C1 C2 C7 3.7(5) .
C25 C24 C23 C22 0.3(6) .
C33 C34 C35 C36 -0.4(6) .
C33 C34 C37 O38 -27.8(5) .
C33 C34 C37 O39 152.6(4) .
C22 N21 C26 C25 0.2(5) .
C22 N21 C20 C3 -165.7(3) .
C37 C34 C35 C36 -178.1(3) .
C37 C34 C33 C32 -179.5(4) .
C8 C4 C3 C2 -178.9(3) .
C8 C4 C3 C20 4.0(5) .
C8 C4 C5 C6 177.1(3) .
C8 C4 C5 C30 -9.0(5) .
C14 C15 C16 N11 -0.2(6) .
C14 C13 C12 N11 1.3(6) .
C5 C4 C3 C2 1.8(5) .
C5 C4 C3 C20 -175.2(3) .
C23 C24 C25 C26 1.5(6) .
C12 N11 C10 C1 -144.7(3) .
C12 N11 C16 C15 -2.9(6) .
C2 C1 C6 C5 -1.0(5) .
C2 C1 C6 C9 179.1(3) .
C2 C1 C10 N11 -93.3(4) .
C2 C3 C20 N21 -107.4(4) .
C16 N11 C10 C1 44.0(5) .
C16 N11 C12 C13 2.4(6) .
C16 C15 C14 C17 -173.3(3) .
C16 C15 C14 C13 3.8(6) .
C26 N21 C22 C23 1.7(6) .
C26 N21 C20 C3 17.6(5) .
C36 N31 C32 C33 -1.0(6) .
C36 N31 C30 C5 133.5(3) .
C9 C6 C5 C4 -176.8(3) .
C9 C6 C5 C30 9.3(5) .
C20 N21 C22 C23 -175.1(3) .
C20 N21 C26 C25 176.8(3) .
C20 C3 C2 C1 177.4(3) .
C20 C3 C2 C7 -4.6(5) .
C30 N31 C32 C33 -178.7(4) .
C30 N31 C36 C35 -178.8(3) .
O29 C27 C24 C25 -15.1(5) .
O29 C27 C24 C23 168.6(3) .
O38 C37 O39 Yb2 -49.3(6) 2_556
O28 C27 C24 C25 165.4(3) .
O28 C27 C24 C23 -10.9(5) .
O28 C27 O29 Yb2 -13.5(6) 1_566
O39 C37 O38 Yb2 9.4(7) 1_565
O18 C17 C14 C15 169.3(3) .
O18 C17 C14 C13 -7.8(5) .

loop_
_exptl_oxdiff_crystal_face_indexfrac_h
_exptl_oxdiff_crystal_face_indexfrac_k
_exptl_oxdiff_crystal_face_indexfrac_l
_exptl_oxdiff_crystal_face_x
_exptl_oxdiff_crystal_face_y
_exptl_oxdiff_crystal_face_z
-0.9997 -5.0001 -5.9997 0.4796 0.8069 -0.3026
5.0000 -3.9997 -3.0002 0.0342 0.0075 -0.9641
-0.0000 -6.9999 9.0004 -0.8079 0.5105 -0.2326
-6.0000 2.9997 2.0003 0.0731 0.2296 1.0129
-4.0001 4.9998 5.0001 -0.2237 -0.2720 0.9370
4.9998 0.0003 2.9997 -0.4204 -0.5898 -0.5913
0.0000 6.9999 -9.0004 0.8079 -0.5105 0.2326

loop_
_smtbx_masks_void_nr
_smtbx_masks_void_average_x
_smtbx_masks_void_average_y
_smtbx_masks_void_average_z
_smtbx_masks_void_volume
_smtbx_masks_void_count_electrons
_smtbx_masks_void_content
1 -0.505 0.000 0.500 434.1 132.3 '13x water'
2 0.269 0.636 0.019 12.2 11.1 ?
3 0.731 0.364 0.981 12.2 11.1 ?
